data_4127151
loop_
_publ_author_name
'Paul, Mithun'
'Chakraborty, Shaunak'
'Desiraju, Gautam R.'

_publ_section_title
;
 Six-component Molecular Solids, ABC[D1-(x+y)ExFy]2.
;
_journal_name_full 'Journal of the American Chemical Society'
_journal_paper_doi 10.1021/jacs.7b12501
_journal_year 2018
_chemical_formula_moiety 'C12 H12 N2, C10 H8 N2, 2(C6.51 H6.53 Cl0.49 O2), C8 H12 N2'
_chemical_formula_sum 'C43.02 H45.06 Cl0.98 N6 O4'
_chemical_formula_weight 744.89
_chemical_name_systematic
;
 ?
;
_space_group_crystal_system triclinic
_space_group_IT_number 2
_space_group_name_Hall '-P 1'
_space_group_name_H-M_alt 'P -1'
_symmetry_space_group_name_Hall '-P 1'
_symmetry_space_group_name_H-M 'P -1'
_atom_sites_solution_hydrogens geom
_audit_creation_method SHELXL-2013
_cell_angle_alpha 96.914(9)
_cell_angle_beta 94.745(13)
_cell_angle_gamma 91.997(13)
_cell_formula_units_Z 1
_cell_length_a 7.555(6)
_cell_length_b 8.801(7)
_cell_length_c 14.445(12)
_cell_measurement_reflns_used 2525
_cell_measurement_temperature 293(2)
_cell_measurement_theta_max 33.5
_cell_measurement_theta_min 2.3
_cell_volume 949.2(13)
_computing_structure_refinement 'SHELXL-2013 (Sheldrick, 2013)'
_diffrn_ambient_temperature 293(2)
_diffrn_measured_fraction_theta_full 0.994
_diffrn_measured_fraction_theta_max 0.994
_diffrn_measurement_device_type CCD
_diffrn_radiation_type MoK\a
_diffrn_radiation_wavelength 0.71073
_diffrn_reflns_av_R_equivalents 0.0788
_diffrn_reflns_av_unetI/netI 0.0737
_diffrn_reflns_Laue_measured_fraction_full 0.994
_diffrn_reflns_Laue_measured_fraction_max 0.994
_diffrn_reflns_limit_h_max 9
_diffrn_reflns_limit_h_min -9
_diffrn_reflns_limit_k_max 11
_diffrn_reflns_limit_k_min -11
_diffrn_reflns_limit_l_max 18
_diffrn_reflns_limit_l_min -18
_diffrn_reflns_number 10138
_diffrn_reflns_point_group_measured_fraction_full 0.994
_diffrn_reflns_point_group_measured_fraction_max 0.994
_diffrn_reflns_theta_full 25.242
_diffrn_reflns_theta_max 27.498
_diffrn_reflns_theta_min 2.708
_exptl_absorpt_coefficient_mu 0.151
_exptl_crystal_density_diffrn 1.303
_exptl_crystal_description Block
_exptl_crystal_F_000 394
_exptl_crystal_size_max 0.410
_exptl_crystal_size_mid 0.330
_exptl_crystal_size_min 0.190
_refine_diff_density_max 0.400
_refine_diff_density_min -0.649
_refine_diff_density_rms 0.055
_refine_ls_extinction_method none
_refine_ls_goodness_of_fit_ref 1.224
_refine_ls_hydrogen_treatment constr
_refine_ls_matrix_type full
_refine_ls_number_parameters 249
_refine_ls_number_reflns 4337
_refine_ls_number_restraints 0
_refine_ls_restrained_S_all 1.224
_refine_ls_R_factor_all 0.0981
_refine_ls_R_factor_gt 0.0747
_refine_ls_shift/su_max 0.000
_refine_ls_shift/su_mean 0.000
_refine_ls_structure_factor_coef Fsqd
_refine_ls_weighting_details
;
 w=1/[\s^2^(Fo^2^)+(0.0860P)^2^+0.1353P]
 where P=(Fo^2^+2Fc^2^)/3
;
_refine_ls_weighting_scheme calc
_refine_ls_wR_factor_gt 0.2021
_refine_ls_wR_factor_ref 0.2165
_reflns_Friedel_coverage 0.000
_reflns_number_gt 3191
_reflns_number_total 4337
_reflns_threshold_expression 'I > 2\s(I)'
_cod_data_source_file ja7b12501_si_003.cif
_cod_data_source_block QN1
_cod_original_cell_volume 949.3(14)
_cod_database_code 4127151
_shelx_space_group_comment
;
The symmetry employed for this shelxl refinement is uniquely defined
by the following loop, which should always be used as a source of
symmetry information in preference to the above space-group names.
They are only intended as comments.
;
_shelx_estimated_absorpt_t_min 0.941
_shelx_estimated_absorpt_t_max 0.972
_shelxl_version_number 2013-2

loop_
_space_group_symop_operation_xyz
'x, y, z'
'-x, -y, -z'

loop_
_atom_site_label
_atom_site_type_symbol
_atom_site_fract_x
_atom_site_fract_y
_atom_site_fract_z
_atom_site_U_iso_or_equiv
_atom_site_adp_type
_atom_site_occupancy
_atom_site_site_symmetry_order
_atom_site_calc_flag
_atom_site_refinement_flags_posn
_atom_site_refinement_flags_adp
_atom_site_refinement_flags_occupancy
C1 C 0.0372(3) 0.0649(2) 0.30739(15) 0.0349(5) Uani 1 1 d . . .
C2 C 0.1853(3) -0.0167(2) 0.33193(15) 0.0363(5) Uani 1 1 d . . .
C3 C 0.3465(3) 0.0113(3) 0.29602(18) 0.0454(6) Uani 1 1 d . . .
H3 H 0.4451 -0.0432 0.3125 0.054 Uiso 1 1 calc R U .
C4 C 0.3592(3) 0.1200(3) 0.23595(19) 0.0483(6) Uani 1 1 d . . .
H4 H 0.4677 0.1394 0.2126 0.058 Uiso 1 1 calc R U .
C5 C 0.2149(3) 0.2010(3) 0.20962(17) 0.0445(6) Uani 1 1 d . . .
H5 H 0.2259 0.2742 0.1688 0.053 Uiso 1 1 calc R U .
C6 C 0.0521(3) 0.1725(3) 0.24452(15) 0.0371(5) Uani 1 1 d . . .
C7 C 0.0297(4) 0.4914(4) 0.5493(2) 0.0601(8) Uani 1 1 d . . .
H7A H -0.0550 0.4232 0.5727 0.072 Uiso 1 1 calc R U .
H7B H 0.0290 0.5905 0.5867 0.072 Uiso 1 1 calc R U .
C8 C 0.0368(3) 0.5611(3) 0.09005(16) 0.0373(5) Uani 1 1 d . . .
C9 C -0.0683(3) 0.3543(2) -0.01701(17) 0.0379(5) Uani 1 1 d . . .
C10 C -0.1422(4) 0.1925(3) -0.0331(2) 0.0557(7) Uani 1 1 d . . .
H10A H -0.1631 0.1605 -0.0991 0.084 Uiso 0.5 1 calc R U P
H10B H -0.2522 0.1860 -0.0046 0.084 Uiso 0.5 1 calc R U P
H10C H -0.0589 0.1270 -0.0059 0.084 Uiso 0.5 1 calc R U P
H10D H -0.1530 0.1552 0.0261 0.084 Uiso 0.5 1 calc R U P
H10E H -0.0640 0.1297 -0.0685 0.084 Uiso 0.5 1 calc R U P
H10F H -0.2572 0.1887 -0.0672 0.084 Uiso 0.5 1 calc R U P
C11 C 0.2124(3) 0.4295(3) 0.56198(17) 0.0448(6) Uani 1 1 d . . .
C12 C 0.2448(4) 0.2835(3) 0.5225(2) 0.0568(7) Uani 1 1 d . . .
H12 H 0.1543 0.2229 0.4870 0.068 Uiso 1 1 calc R U .
C13 C 0.4102(4) 0.2287(3) 0.5357(2) 0.0568(7) Uani 1 1 d . . .
H13 H 0.4284 0.1305 0.5075 0.068 Uiso 1 1 calc R U .
C14 C 0.5164(4) 0.4464(3) 0.62381(19) 0.0514(6) Uani 1 1 d . . .
H14 H 0.6096 0.5044 0.6588 0.062 Uiso 1 1 calc R U .
C15 C 0.3547(4) 0.5105(3) 0.61378(18) 0.0503(6) Uani 1 1 d . . .
H15 H 0.3404 0.6094 0.6421 0.060 Uiso 1 1 calc R U .
C50 C 0.4356(4) 0.4078(3) -0.12332(19) 0.0514(6) Uani 1 1 d . . .
H50 H 0.4617 0.4881 -0.1571 0.062 Uiso 1 1 calc R U .
C60 C 0.3292(4) 0.1533(3) -0.1173(2) 0.0608(8) Uani 1 1 d . . .
H60 H 0.2833 0.0585 -0.1463 0.073 Uiso 1 1 calc R U .
C70 C 0.0791(4) 0.6247(3) 0.19002(19) 0.0566(7) Uani 1 1 d . . .
H70A H 0.1268 0.7280 0.1936 0.085 Uiso 0.5 1 calc R U P
H70B H 0.1650 0.5632 0.2188 0.085 Uiso 0.5 1 calc R U P
H70C H -0.0273 0.6240 0.2220 0.085 Uiso 0.5 1 calc R U P
H70D H 0.0495 0.5488 0.2294 0.085 Uiso 0.5 1 calc R U P
H70E H 0.0114 0.7136 0.2041 0.085 Uiso 0.5 1 calc R U P
H70F H 0.2036 0.6528 0.2010 0.085 Uiso 0.5 1 calc R U P
C80 C 0.3693(4) 0.2687(3) -0.1687(2) 0.0605(8) Uani 1 1 d . . .
H80 H 0.3518 0.2531 -0.2337 0.073 Uiso 1 1 calc R U .
C90 C 0.3587(4) 0.1816(3) -0.0218(2) 0.0593(8) Uani 1 1 d . . .
H90 H 0.3318 0.1029 0.0130 0.071 Uiso 1 1 calc R U .
C101 C 0.4630(3) 0.4265(3) -0.02643(17) 0.0415(5) Uani 1 1 d . . .
N1 N -0.0314(3) 0.4175(2) 0.07189(14) 0.0390(5) Uani 1 1 d . . .
N2 N 0.5474(3) 0.3051(2) 0.58594(15) 0.0474(5) Uani 1 1 d . . .
N3 N 0.4233(3) 0.3146(2) 0.02436(16) 0.0525(6) Uani 1 1 d . . .
O1 O -0.0959(2) 0.2462(2) 0.21998(13) 0.0521(5) Uani 1 1 d . . .
H1 H -0.0797 0.2900 0.1742 0.078 Uiso 1 1 calc R U .
O2 O 0.1636(2) -0.1221(2) 0.39216(12) 0.0485(5) Uani 1 1 d . . .
H2 H 0.2486 -0.1774 0.3924 0.073 Uiso 1 1 calc R U .
Cl1 Cl -0.1476(5) 0.0455(3) 0.3519(3) 0.0599(6) Uani 0.4902 1 d . . P
C150 C -0.159(2) 0.0082(16) 0.3527(13) 0.0599(6) Uani 0.5098 1 d . . P
H15A H -0.2542 0.0682 0.3314 0.090 Uiso 0.5098 1 calc R U P
H15B H -0.1430 0.0236 0.4199 0.090 Uiso 0.5098 1 calc R U P
H15C H -0.1867 -0.0982 0.3317 0.090 Uiso 0.5098 1 calc R U P

loop_
_atom_site_aniso_label
_atom_site_aniso_U_11
_atom_site_aniso_U_22
_atom_site_aniso_U_33
_atom_site_aniso_U_23
_atom_site_aniso_U_13
_atom_site_aniso_U_12
C1 0.0384(11) 0.0352(11) 0.0302(11) 0.0008(8) 0.0026(8) 0.0023(9)
C2 0.0422(12) 0.0346(11) 0.0325(11) 0.0043(8) 0.0043(9) 0.0047(9)
C3 0.0378(12) 0.0508(14) 0.0494(15) 0.0093(11) 0.0066(10) 0.0118(11)
C4 0.0388(13) 0.0553(15) 0.0539(15) 0.0098(11) 0.0161(11) 0.0047(11)
C5 0.0521(14) 0.0416(13) 0.0426(14) 0.0112(10) 0.0120(10) 0.0036(11)
C6 0.0409(12) 0.0368(12) 0.0344(12) 0.0053(9) 0.0045(9) 0.0040(9)
C7 0.0519(16) 0.078(2) 0.0497(16) 0.0026(13) -0.0028(12) 0.0260(14)
C8 0.0387(12) 0.0338(11) 0.0395(12) 0.0058(9) 0.0004(9) 0.0046(9)
C9 0.0383(12) 0.0297(11) 0.0460(13) 0.0069(9) 0.0012(9) 0.0030(9)
C10 0.0624(17) 0.0351(13) 0.0677(19) 0.0042(12) 0.0008(14) -0.0061(12)
C11 0.0488(14) 0.0487(14) 0.0369(13) 0.0056(10) -0.0011(10) 0.0143(11)
C12 0.0571(17) 0.0477(15) 0.0603(17) -0.0040(12) -0.0137(13) 0.0115(13)
C13 0.0641(18) 0.0449(15) 0.0592(18) 0.0002(12) -0.0048(13) 0.0183(13)
C14 0.0509(15) 0.0491(15) 0.0527(16) 0.0069(11) -0.0062(12) 0.0021(12)
C15 0.0583(16) 0.0417(14) 0.0484(15) 0.0005(11) -0.0068(12) 0.0108(12)
C50 0.0591(16) 0.0484(15) 0.0463(15) 0.0022(11) 0.0107(12) -0.0034(12)
C60 0.0600(17) 0.0469(16) 0.072(2) -0.0117(13) 0.0181(14) -0.0079(13)
C70 0.0709(19) 0.0542(16) 0.0412(15) -0.0019(11) -0.0035(13) -0.0006(14)
C80 0.0667(19) 0.0605(18) 0.0511(17) -0.0095(13) 0.0120(14) -0.0032(15)
C90 0.0682(18) 0.0436(15) 0.0665(19) 0.0038(13) 0.0188(15) -0.0126(13)
C101 0.0393(12) 0.0418(13) 0.0441(13) 0.0019(10) 0.0125(10) 0.0009(10)
N1 0.0435(11) 0.0336(10) 0.0416(11) 0.0116(8) 0.0022(8) 0.0037(8)
N2 0.0449(12) 0.0506(12) 0.0492(13) 0.0151(9) 0.0015(9) 0.0131(10)
N3 0.0613(14) 0.0437(12) 0.0528(14) 0.0043(9) 0.0148(11) -0.0108(10)
O1 0.0477(10) 0.0614(12) 0.0544(12) 0.0285(9) 0.0111(8) 0.0169(9)
O2 0.0517(10) 0.0520(11) 0.0478(10) 0.0219(8) 0.0108(8) 0.0150(8)
Cl1 0.0545(9) 0.0621(17) 0.0671(8) 0.0212(12) 0.0123(6) -0.0025(12)
C150 0.0545(9) 0.0621(17) 0.0671(8) 0.0212(12) 0.0123(6) -0.0025(12)

loop_
_atom_type_symbol
_atom_type_description
_atom_type_scat_dispersion_real
_atom_type_scat_dispersion_imag
_atom_type_scat_source
C C 0.0033 0.0016 'International Tables Vol C Tables 4.2.6.8 and 6.1.1.4'
H H 0.0000 0.0000 'International Tables Vol C Tables 4.2.6.8 and 6.1.1.4'
N N 0.0061 0.0033 'International Tables Vol C Tables 4.2.6.8 and 6.1.1.4'
O O 0.0106 0.0060 'International Tables Vol C Tables 4.2.6.8 and 6.1.1.4'
Cl Cl 0.1484 0.1585 'International Tables Vol C Tables 4.2.6.8 and 6.1.1.4'

loop_
_geom_angle_atom_site_label_1
_geom_angle_atom_site_label_2
_geom_angle_atom_site_label_3
_geom_angle
_geom_angle_site_symmetry_1
_geom_angle_site_symmetry_3
C2 C1 C6 119.1(2) . .
C2 C1 Cl1 122.5(2) . .
C6 C1 Cl1 118.3(2) . .
C2 C1 C150 114.8(5) . .
C6 C1 C150 125.8(6) . .
Cl1 C1 C150 10.3(6) . .
O2 C2 C3 122.6(2) . .
O2 C2 C1 117.0(2) . .
C3 C2 C1 120.4(2) . .
C4 C3 C2 119.5(2) . .
C4 C3 H3 120.3 . .
C2 C3 H3 120.3 . .
C5 C4 C3 121.4(2) . .
C5 C4 H4 119.3 . .
C3 C4 H4 119.3 . .
C4 C5 C6 119.5(2) . .
C4 C5 H5 120.2 . .
C6 C5 H5 120.2 . .
O1 C6 C5 122.4(2) . .
O1 C6 C1 117.5(2) . .
C5 C6 C1 120.0(2) . .
C7 C7 C11 113.9(3) 2_566 .
C7 C7 H7A 108.8 2_566 .
C11 C7 H7A 108.8 . .
C7 C7 H7B 108.8 2_566 .
C11 C7 H7B 108.8 . .
H7A C7 H7B 107.7 . .
N1 C8 C9 120.3(2) . 2_565
N1 C8 C70 117.6(2) . .
C9 C8 C70 122.1(2) 2_565 .
N1 C9 C8 119.9(2) . 2_565
N1 C9 C10 117.4(2) . .
C8 C9 C10 122.7(2) 2_565 .
C9 C10 H10A 109.5 . .
C9 C10 H10B 109.5 . .
H10A C10 H10B 109.5 . .
C9 C10 H10C 109.5 . .
H10A C10 H10C 109.5 . .
H10B C10 H10C 109.5 . .
C9 C10 H10D 109.5 . .
H10A C10 H10D 141.1 . .
H10B C10 H10D 56.3 . .
H10C C10 H10D 56.3 . .
C9 C10 H10E 109.5 . .
H10A C10 H10E 56.3 . .
H10B C10 H10E 141.1 . .
H10C C10 H10E 56.3 . .
H10D C10 H10E 109.5 . .
C9 C10 H10F 109.5 . .
H10A C10 H10F 56.3 . .
H10B C10 H10F 56.3 . .
H10C C10 H10F 141.1 . .
H10D C10 H10F 109.5 . .
H10E C10 H10F 109.5 . .
C12 C11 C15 116.0(2) . .
C12 C11 C7 120.4(3) . .
C15 C11 C7 123.6(2) . .
C13 C12 C11 119.6(3) . .
C13 C12 H12 120.2 . .
C11 C12 H12 120.2 . .
N2 C13 C12 124.9(3) . .
N2 C13 H13 117.6 . .
C12 C13 H13 117.6 . .
N2 C14 C15 123.3(3) . .
N2 C14 H14 118.3 . .
C15 C14 H14 118.3 . .
C14 C15 C11 120.6(2) . .
C14 C15 H15 119.7 . .
C11 C15 H15 119.7 . .
C80 C50 C101 118.9(3) . .
C80 C50 H50 120.5 . .
C101 C50 H50 120.5 . .
C90 C60 C80 118.1(3) . .
C90 C60 H60 121.0 . .
C80 C60 H60 121.0 . .
C8 C70 H70A 109.5 . .
C8 C70 H70B 109.5 . .
H70A C70 H70B 109.5 . .
C8 C70 H70C 109.5 . .
H70A C70 H70C 109.5 . .
H70B C70 H70C 109.5 . .
C8 C70 H70D 109.5 . .
H70A C70 H70D 141.1 . .
H70B C70 H70D 56.3 . .
H70C C70 H70D 56.3 . .
C8 C70 H70E 109.5 . .
H70A C70 H70E 56.3 . .
H70B C70 H70E 141.1 . .
H70C C70 H70E 56.3 . .
H70D C70 H70E 109.5 . .
C8 C70 H70F 109.5 . .
H70A C70 H70F 56.3 . .
H70B C70 H70F 56.3 . .
H70C C70 H70F 141.1 . .
H70D C70 H70F 109.5 . .
H70E C70 H70F 109.5 . .
C60 C80 C50 119.3(3) . .
C60 C80 H80 120.3 . .
C50 C80 H80 120.3 . .
N3 C90 C60 124.1(3) . .
N3 C90 H90 117.9 . .
C60 C90 H90 117.9 . .
N3 C101 C50 122.1(2) . .
N3 C101 C101 116.5(3) . 2_665
C50 C101 C101 121.4(3) . 2_665
C8 N1 C9 119.76(19) . .
C13 N2 C14 115.6(2) . .
C90 N3 C101 117.4(2) . .
C6 O1 H1 109.5 . .
C2 O2 H2 109.5 . .
C1 C150 H15A 109.5 . .
C1 C150 H15B 109.5 . .
H15A C150 H15B 109.5 . .
C1 C150 H15C 109.5 . .
H15A C150 H15C 109.5 . .
H15B C150 H15C 109.5 . .

loop_
_geom_bond_atom_site_label_1
_geom_bond_atom_site_label_2
_geom_bond_distance
_geom_bond_site_symmetry_2
C1 C2 1.395(3) .
C1 C6 1.396(3) .
C1 Cl1 1.597(4) .
C1 C150 1.749(15) .
C2 O2 1.361(3) .
C2 C3 1.388(3) .
C3 C4 1.373(4) .
C3 H3 0.9300 .
C4 C5 1.375(4) .
C4 H4 0.9300 .
C5 C6 1.393(3) .
C5 H5 0.9300 .
C6 O1 1.355(3) .
C7 C7 1.483(6) 2_566
C7 C11 1.507(4) .
C7 H7A 0.9700 .
C7 H7B 0.9700 .
C8 N1 1.335(3) .
C8 C9 1.394(3) 2_565
C8 C70 1.489(4) .
C9 N1 1.340(3) .
C9 C8 1.394(3) 2_565
C9 C10 1.496(3) .
C10 H10A 0.9600 .
C10 H10B 0.9600 .
C10 H10C 0.9600 .
C10 H10D 0.9600 .
C10 H10E 0.9600 .
C10 H10F 0.9600 .
C11 C12 1.381(4) .
C11 C15 1.382(4) .
C12 C13 1.362(4) .
C12 H12 0.9300 .
C13 N2 1.327(4) .
C13 H13 0.9300 .
C14 N2 1.334(4) .
C14 C15 1.367(4) .
C14 H14 0.9300 .
C15 H15 0.9300 .
C50 C80 1.375(4) .
C50 C101 1.387(4) .
C50 H50 0.9300 .
C60 C90 1.370(5) .
C60 C80 1.367(5) .
C60 H60 0.9300 .
C70 H70A 0.9600 .
C70 H70B 0.9600 .
C70 H70C 0.9600 .
C70 H70D 0.9600 .
C70 H70E 0.9600 .
C70 H70F 0.9600 .
C80 H80 0.9300 .
C90 N3 1.331(4) .
C90 H90 0.9300 .
C101 N3 1.337(3) .
C101 C101 1.487(5) 2_665
O1 H1 0.8200 .
O2 H2 0.8200 .
C150 H15A 0.9600 .
C150 H15B 0.9600 .
C150 H15C 0.9600 .

loop_
_geom_hbond_atom_site_label_D
_geom_hbond_atom_site_label_H
_geom_hbond_atom_site_label_A
_geom_hbond_distance_DH
_geom_hbond_distance_HA
_geom_hbond_distance_DA
_geom_hbond_angle_DHA
_geom_hbond_site_symmetry_A
O1 H1 N1 0.82 2.01 2.826(3) 173.7 .
O2 H2 N2 0.82 1.97 2.778(3) 171.1 2_656
O1 H1 N1 0.82 2.01 2.826(3) 173.7 .
O2 H2 N2 0.82 1.97 2.778(3) 171.1 2_656
Cl1 H15B O2 1.02 2.77 3.691(5) 150.4 2_556
C150 H15B O2 0.96 2.77 3.704(19) 165.3 2_556

loop_
_geom_torsion_atom_site_label_1
_geom_torsion_atom_site_label_2
_geom_torsion_atom_site_label_3
_geom_torsion_atom_site_label_4
_geom_torsion
_geom_torsion_site_symmetry_1
_geom_torsion_site_symmetry_4
C6 C1 C2 O2 -178.9(2) . .
Cl1 C1 C2 O2 3.8(3) . .
C150 C1 C2 O2 -4.2(7) . .
C6 C1 C2 C3 1.5(3) . .
Cl1 C1 C2 C3 -175.8(2) . .
C150 C1 C2 C3 176.3(7) . .
O2 C2 C3 C4 -179.6(2) . .
C1 C2 C3 C4 -0.1(4) . .
C2 C3 C4 C5 -0.7(4) . .
C3 C4 C5 C6 0.0(4) . .
C4 C5 C6 O1 -178.7(2) . .
C4 C5 C6 C1 1.4(4) . .
C2 C1 C6 O1 178.0(2) . .
Cl1 C1 C6 O1 -4.6(3) . .
C150 C1 C6 O1 3.8(8) . .
C2 C1 C6 C5 -2.2(3) . .
Cl1 C1 C6 C5 175.2(2) . .
C150 C1 C6 C5 -176.3(8) . .
C7 C7 C11 C12 -64.1(5) 2_566 .
C7 C7 C11 C15 117.1(4) 2_566 .
C15 C11 C12 C13 -0.3(4) . .
C7 C11 C12 C13 -179.1(3) . .
C11 C12 C13 N2 0.8(5) . .
N2 C14 C15 C11 -0.4(4) . .
C12 C11 C15 C14 0.1(4) . .
C7 C11 C15 C14 178.9(3) . .
C90 C60 C80 C50 -0.5(5) . .
C101 C50 C80 C60 1.1(4) . .
C80 C60 C90 N3 0.2(5) . .
C80 C50 C101 N3 -1.5(4) . .
C80 C50 C101 C101 179.0(3) . 2_665
C9 C8 N1 C9 0.5(4) 2_565 .
C70 C8 N1 C9 -178.7(2) . .
C8 C9 N1 C8 -0.5(4) 2_565 .
C10 C9 N1 C8 179.2(2) . .
C12 C13 N2 C14 -1.1(4) . .
C15 C14 N2 C13 0.9(4) . .
C60 C90 N3 C101 -0.6(4) . .
C50 C101 N3 C90 1.2(4) . .
C101 C101 N3 C90 -179.3(3) 2_665 .
